data_7156443
loop_
_publ_author_name
'Ghorai, Jayanta'
'Chaitanya, Manthena'
'Anbarasan, Pazhamalai'

_publ_section_title
;
 Cp*Co(iii)-catalysed selective alkylation of C-H bonds of arenes and
 heteroarenes with \a-diazocarbonyl compounds.
;
_journal_issue 40
_journal_name_full 'Organic &amp; biomolecular chemistry'
_journal_page_first 7346
_journal_page_last 7350
_journal_paper_doi 10.1039/c8ob02111b
_journal_volume 16
_journal_year 2018
_chemical_absolute_configuration unk
_chemical_formula_moiety 'C23  H20  N2  O3'
_chemical_formula_sum 'C23 H20 N2 O3'
_chemical_formula_weight 372.41
_space_group_IT_number 4
_space_group_name_Hall 'P 2yb'
_space_group_name_H-M_alt 'P 1 21 1'
_symmetry_cell_setting monoclinic
_symmetry_Int_Tables_number 4
_symmetry_space_group_name_Hall 'P 2yb'
_symmetry_space_group_name_H-M 'P 1 21 1'
_atom_sites_solution_hydrogens geom
_audit_conform_dict_location ftp://ftp.iucr.org/pub/cif_core.dic
_audit_conform_dict_name cif_core.dic
_audit_conform_dict_version 2.4.5
_audit_creation_date 2018-09-18T19:48:47-00:00
_audit_creation_method 'WinGX routine CIF_UPDATE'
_audit_update_record
;
2018-09-20 deposited with the CCDC.
2018-09-21 downloaded from the CCDC.
;
_cell_angle_alpha 90
_cell_angle_beta 101.366(2)
_cell_angle_gamma 90
_cell_formula_units_Z 2
_cell_length_a 10.8008(7)
_cell_length_b 7.1714(3)
_cell_length_c 12.5418(7)
_cell_measurement_reflns_used 5130
_cell_measurement_temperature 296(2)
_cell_measurement_theta_max 27.03
_cell_measurement_theta_min 2.28
_cell_measurement_wavelength 0.71073
_cell_volume 952.40(9)
_computing_cell_refinement 'Bruker SAINT'
_computing_data_collection 'Bruker APEX2'
_computing_data_reduction 'Bruker SAINT'
_computing_molecular_graphics 'Bruker SHELXTL'
_computing_publication_material 'Bruker SHELXTL'
_computing_structure_refinement 'SHELXL-2014/7 (Sheldrick, 2014)'
_computing_structure_solution 'SHELXS-97 (Sheldrick 2008)'
_diffrn_ambient_temperature 296(2)
_diffrn_measured_fraction_theta_full 1
_diffrn_measured_fraction_theta_max 1
_diffrn_measurement_device_type 'Bruker APEX-II CCD'
_diffrn_measurement_method '\f and \w scans'
_diffrn_radiation_probe x-ray
_diffrn_radiation_type MoK\a
_diffrn_radiation_wavelength 0.71073
_diffrn_reflns_av_R_equivalents 0.0175
_diffrn_reflns_av_unetI/netI 0.0206
_diffrn_reflns_Laue_measured_fraction_full 1
_diffrn_reflns_Laue_measured_fraction_max 1
_diffrn_reflns_limit_h_max 9
_diffrn_reflns_limit_h_min -12
_diffrn_reflns_limit_k_max 8
_diffrn_reflns_limit_k_min -8
_diffrn_reflns_limit_l_max 14
_diffrn_reflns_limit_l_min -14
_diffrn_reflns_number 7753
_diffrn_reflns_point_group_measured_fraction_full 0.925
_diffrn_reflns_point_group_measured_fraction_max 0.925
_diffrn_reflns_theta_full 24.999
_diffrn_reflns_theta_max 24.999
_diffrn_reflns_theta_min 1.656
_diffrn_standards_number 0
_exptl_absorpt_coefficient_mu 0.087
_exptl_absorpt_correction_type none
_exptl_crystal_colour colourless
_exptl_crystal_density_diffrn 1.299
_exptl_crystal_density_method 'not measured'
_exptl_crystal_description Rectangular
_exptl_crystal_F_000 392
_exptl_crystal_recrystallization_method 'Re-crystallisation from solvent: Ethyl acetate and hexane'
_exptl_crystal_size_max 0.25
_exptl_crystal_size_mid 0.2
_exptl_crystal_size_min 0.1
_refine_diff_density_max 0.13
_refine_diff_density_min -0.12
_refine_diff_density_rms 0.027
_refine_ls_abs_structure_details
;
 Flack x determined using 1181 quotients [(I+)-(I-)]/[(I+)+(I-)]
 (Parsons, Flack and Wagner, Acta Cryst. B69 (2013) 249-259).
;
_refine_ls_abs_structure_Flack 0.7(3)
_refine_ls_extinction_coef 0.066(5)
_refine_ls_extinction_expression Fc^*^=kFc[1+0.001xFc^2^\l^3^/sin(2\q)]^-1/4^
_refine_ls_extinction_method 'SHELXL-2014/7 (Sheldrick 2014'
_refine_ls_goodness_of_fit_ref 1.029
_refine_ls_hydrogen_treatment constr
_refine_ls_matrix_type full
_refine_ls_number_constraints 0
_refine_ls_number_parameters 256
_refine_ls_number_reflns 3120
_refine_ls_number_restraints 1
_refine_ls_restrained_S_all 1.029
_refine_ls_R_factor_all 0.0305
_refine_ls_R_factor_gt 0.0283
_refine_ls_shift/su_max 0
_refine_ls_shift/su_mean 0
_refine_ls_structure_factor_coef Fsqd
_refine_ls_weighting_details 'w=1/[\s^2^(Fo^2^)+(0.0385P)^2^+0.1196P] where P=(Fo^2^+2Fc^2^)/3'
_refine_ls_weighting_scheme calc
_refine_ls_wR_factor_gt 0.0697
_refine_ls_wR_factor_ref 0.0718
_reflns_Friedel_coverage 0.703
_reflns_Friedel_fraction_full 0.836
_reflns_Friedel_fraction_max 0.836
_reflns_number_gt 2963
_reflns_number_total 3120
_reflns_threshold_expression 'I > 2\s(I)'
_cod_data_source_file c8ob02111b2.cif
_cod_data_source_block shelx
_cod_depositor_comments 'Adding full bibliography for 7156443.cif.'
_cod_original_sg_symbol_H-M 'P 21'
_cod_database_code 7156443
_shelx_estimated_absorpt_t_min 0.979
_shelx_estimated_absorpt_t_max 0.991
_shelx_shelxl_version_number 2014/7

loop_
_symmetry_equiv_pos_as_xyz
'x, y, z'
'-x, y+1/2, -z'

loop_
_atom_site_label
_atom_site_type_symbol
_atom_site_fract_x
_atom_site_fract_y
_atom_site_fract_z
_atom_site_U_iso_or_equiv
_atom_site_adp_type
_atom_site_occupancy
_atom_site_site_symmetry_order
_atom_site_calc_flag
_atom_site_refinement_flags_posn
_atom_site_refinement_flags_adp
N1 N 0.65635(16) 0.1568(2) 0.67744(12) 0.0328(4) Uani 1 1 d . .
O1 O 0.32683(16) 0.1718(2) 0.96223(13) 0.0511(4) Uani 1 1 d . .
C6 C 0.60215(19) 0.0768(3) 0.83657(15) 0.0316(4) Uani 1 1 d . .
C1 C 0.56333(19) 0.1784(3) 0.74004(15) 0.0320(5) Uani 1 1 d . .
O2 O 0.74641(15) -0.1614(3) 0.53290(12) 0.0488(4) Uani 1 1 d . .
C16 C 0.8396(2) -0.0805(3) 0.57546(16) 0.0345(5) Uani 1 1 d . .
C5 C 0.5249(2) 0.0710(3) 0.91492(15) 0.0366(5) Uani 1 1 d . .
H5 H 0.5493 0.0039 0.9791 0.044 Uiso 1 1 calc R U
C4 C 0.4126(2) 0.1672(3) 0.89401(16) 0.0372(5) Uani 1 1 d . .
C3 C 0.3771(2) 0.2729(3) 0.79866(17) 0.0423(6) Uani 1 1 d . .
H3 H 0.3018 0.3395 0.7875 0.051 Uiso 1 1 calc R U
C10 C 0.9404(2) -0.1707(4) 0.76155(17) 0.0420(5) Uani 1 1 d . .
O3 O 0.93670(15) -0.0431(3) 0.52746(12) 0.0486(4) Uani 1 1 d . .
N2 N 0.75183(18) 0.2948(3) 0.54624(15) 0.0433(5) Uani 1 1 d . .
C23 C 0.5352(2) 0.2026(3) 0.49395(16) 0.0356(5) Uani 1 1 d . .
H23 H 0.4637 0.1519 0.5138 0.043 Uiso 1 1 calc R U
C8 C 0.75126(19) 0.0415(3) 0.73435(15) 0.0314(4) Uani 1 1 d . .
C21 C 0.6414(2) 0.3319(4) 0.36177(18) 0.0477(6) Uani 1 1 d . .
H21 H 0.6429 0.3693 0.291 0.057 Uiso 1 1 calc R U
C2 C 0.4515(2) 0.2802(3) 0.72114(17) 0.0391(5) Uani 1 1 d . .
H2 H 0.4277 0.3508 0.6583 0.047 Uiso 1 1 calc R U
C19 C 0.6465(2) 0.2221(3) 0.56870(16) 0.0322(5) Uani 1 1 d . .
C9 C 0.8685(2) -0.0140(3) 0.69295(15) 0.0349(5) Uani 1 1 d . .
H9 H 0.9241 0.0949 0.6976 0.042 Uiso 1 1 calc R U
C7 C 0.7203(2) -0.0062(3) 0.83074(15) 0.0333(5) Uani 1 1 d . .
H7 H 0.7684 -0.0807 0.884 0.04 Uiso 1 1 calc R U
C22 C 0.5331(2) 0.2606(3) 0.38842(17) 0.0433(6) Uani 1 1 d . .
H22 H 0.4593 0.2517 0.336 0.052 Uiso 1 1 calc R U
C20 C 0.7470(2) 0.3461(4) 0.44243(19) 0.0502(6) Uani 1 1 d . .
H20 H 0.82 0.3943 0.4241 0.06 Uiso 1 1 calc R U
C17 C 0.9211(3) -0.0973(5) 0.41438(19) 0.0629(8) Uani 1 1 d . .
H17A H 0.8895 -0.2226 0.4056 0.094 Uiso 1 1 calc R U
H17B H 1.0011 -0.0907 0.3922 0.094 Uiso 1 1 calc R U
H17C H 0.8623 -0.0146 0.3704 0.094 Uiso 1 1 calc R U
C18 C 0.3597(3) 0.0702(4) 1.0614(2) 0.0652(8) Uani 1 1 d . .
H18A H 0.3716 -0.0588 1.0456 0.098 Uiso 1 1 calc R U
H18B H 0.2931 0.0814 1.1017 0.098 Uiso 1 1 calc R U
H18C H 0.4365 0.1197 1.1037 0.098 Uiso 1 1 calc R U
C14 C 0.9523(4) -0.4913(4) 0.8222(2) 0.0713(9) Uani 1 1 d . .
H14 H 0.9156 -0.6087 0.8216 0.086 Uiso 1 1 calc R U
C15 C 0.8886(3) -0.3479(4) 0.76082(19) 0.0499(6) Uani 1 1 d . .
H15 H 0.8094 -0.3707 0.7182 0.06 Uiso 1 1 calc R U
C11 C 1.0586(3) -0.1395(6) 0.8242(2) 0.0775(10) Uani 1 1 d . .
H11 H 1.0955 -0.0221 0.8258 0.093 Uiso 1 1 calc R U
C13 C 1.0694(5) -0.4592(7) 0.8834(3) 0.1016(15) Uani 1 1 d . .
H13 H 1.1131 -0.5556 0.9239 0.122 Uiso 1 1 calc R U
C12 C 1.1228(4) -0.2864(8) 0.8855(3) 0.1142(17) Uani 1 1 d . .
H12 H 1.2025 -0.2657 0.9279 0.137 Uiso 1 1 calc R U

loop_
_atom_site_aniso_label
_atom_site_aniso_U_11
_atom_site_aniso_U_22
_atom_site_aniso_U_33
_atom_site_aniso_U_23
_atom_site_aniso_U_13
_atom_site_aniso_U_12
N1 0.0317(9) 0.0396(10) 0.0273(8) 0.0043(7) 0.0068(7) 0.0047(8)
O1 0.0546(10) 0.0557(10) 0.0506(9) 0.0030(8) 0.0290(8) 0.0108(9)
C6 0.0359(12) 0.0317(10) 0.0273(9) -0.0030(8) 0.0067(8) 0.0009(10)
C1 0.0346(12) 0.0328(11) 0.0286(10) -0.0013(8) 0.0062(8) 0.0015(9)
O2 0.0389(10) 0.0662(11) 0.0403(8) -0.0095(8) 0.0054(7) -0.0071(9)
C16 0.0273(12) 0.0430(12) 0.0334(11) 0.0034(9) 0.0067(9) 0.0045(10)
C5 0.0452(13) 0.0369(11) 0.0292(10) 0.0000(9) 0.0108(9) 0.0032(11)
C4 0.0415(13) 0.0372(11) 0.0364(11) -0.0055(10) 0.0158(9) 0.0026(10)
C3 0.0385(13) 0.0466(13) 0.0422(12) -0.0013(10) 0.0092(10) 0.0116(11)
C10 0.0351(12) 0.0613(15) 0.0301(10) -0.0011(10) 0.0075(9) 0.0126(12)
O3 0.0373(9) 0.0753(12) 0.0362(8) 0.0001(8) 0.0145(7) 0.0005(9)
N2 0.0370(11) 0.0496(11) 0.0438(10) 0.0118(9) 0.0094(8) -0.0040(9)
C23 0.0324(12) 0.0391(11) 0.0356(10) 0.0040(9) 0.0072(9) 0.0050(10)
C8 0.0290(11) 0.0355(11) 0.0284(9) -0.0023(8) 0.0027(8) -0.0010(9)
C21 0.0565(16) 0.0526(14) 0.0366(11) 0.0161(11) 0.0153(11) 0.0138(13)
C2 0.0433(13) 0.0408(12) 0.0332(10) 0.0033(9) 0.0077(9) 0.0100(10)
C19 0.0335(12) 0.0323(11) 0.0313(10) 0.0047(8) 0.0079(9) 0.0053(9)
C9 0.0284(11) 0.0441(12) 0.0313(10) -0.0002(9) 0.0042(8) -0.0018(10)
C7 0.0352(12) 0.0372(11) 0.0267(9) 0.0016(8) 0.0043(8) 0.0037(9)
C22 0.0447(14) 0.0496(13) 0.0335(11) 0.0046(10) 0.0026(10) 0.0105(11)
C20 0.0450(15) 0.0588(15) 0.0507(14) 0.0212(12) 0.0188(11) 0.0018(13)
C17 0.0612(18) 0.096(2) 0.0354(12) 0.0000(13) 0.0198(12) 0.0116(16)
C18 0.087(2) 0.0586(16) 0.0647(16) 0.0156(14) 0.0514(15) 0.0202(16)
C14 0.105(3) 0.0655(19) 0.0484(15) 0.0104(14) 0.0272(17) 0.0353(18)
C15 0.0545(15) 0.0546(15) 0.0430(13) 0.0055(12) 0.0160(11) 0.0142(13)
C11 0.0542(18) 0.097(3) 0.0675(18) -0.0051(17) -0.0222(15) 0.0124(17)
C13 0.132(4) 0.104(3) 0.0598(19) 0.010(2) -0.004(2) 0.063(3)
C12 0.086(3) 0.145(4) 0.086(3) -0.005(3) -0.046(2) 0.042(3)

loop_
_atom_type_symbol
_atom_type_description
_atom_type_scat_dispersion_real
_atom_type_scat_dispersion_imag
_atom_type_scat_source
C C 0.0033 0.0016 'International Tables Vol C Tables 4.2.6.8 and 6.1.1.4'
H H 0 0 'International Tables Vol C Tables 4.2.6.8 and 6.1.1.4'
N N 0.0061 0.0033 'International Tables Vol C Tables 4.2.6.8 and 6.1.1.4'
O O 0.0106 0.006 'International Tables Vol C Tables 4.2.6.8 and 6.1.1.4'

loop_
_geom_angle_atom_site_label_1
_geom_angle_atom_site_label_2
_geom_angle_atom_site_label_3
_geom_angle
C8 N1 C1 108.31(15)
C8 N1 C19 126.27(16)
C1 N1 C19 124.96(16)
C4 O1 C18 116.56(18)
C1 C6 C5 119.95(18)
C1 C6 C7 106.92(16)
C5 C6 C7 133.12(19)
C2 C1 N1 131.10(18)
C2 C1 C6 121.39(18)
N1 C1 C6 107.50(17)
O2 C16 O3 124.37(19)
O2 C16 C9 125.41(19)
O3 C16 C9 110.15(18)
C4 C5 C6 118.25(19)
C4 C5 H5 120.9
C6 C5 H5 120.9
C5 C4 O1 124.64(19)
C5 C4 C3 121.05(18)
O1 C4 C3 114.30(19)
C2 C3 C4 121.5(2)
C2 C3 H3 119.3
C4 C3 H3 119.3
C11 C10 C15 118.6(3)
C11 C10 C9 120.8(3)
C15 C10 C9 120.6(2)
C16 O3 C17 115.94(19)
C19 N2 C20 116.1(2)
C19 C23 C22 117.9(2)
C19 C23 H23 121.1
C22 C23 H23 121.1
C7 C8 N1 108.58(18)
C7 C8 C9 127.41(18)
N1 C8 C9 123.99(17)
C20 C21 C22 118.1(2)
C20 C21 H21 120.9
C22 C21 H21 120.9
C3 C2 C1 117.84(19)
C3 C2 H2 121.1
C1 C2 H2 121.1
N2 C19 C23 124.29(18)
N2 C19 N1 115.15(18)
C23 C19 N1 120.53(18)
C8 C9 C16 112.91(17)
C8 C9 C10 111.51(17)
C16 C9 C10 107.36(18)
C8 C9 H9 108.3
C16 C9 H9 108.3
C10 C9 H9 108.3
C8 C7 C6 108.68(17)
C8 C7 H7 125.7
C6 C7 H7 125.7
C21 C22 C23 119.3(2)
C21 C22 H22 120.3
C23 C22 H22 120.3
N2 C20 C21 124.2(2)
N2 C20 H20 117.9
C21 C20 H20 117.9
O3 C17 H17A 109.5
O3 C17 H17B 109.5
H17A C17 H17B 109.5
O3 C17 H17C 109.5
H17A C17 H17C 109.5
H17B C17 H17C 109.5
O1 C18 H18A 109.5
O1 C18 H18B 109.5
H18A C18 H18B 109.5
O1 C18 H18C 109.5
H18A C18 H18C 109.5
H18B C18 H18C 109.5
C13 C14 C15 119.5(3)
C13 C14 H14 120.3
C15 C14 H14 120.3
C14 C15 C10 121.4(3)
C14 C15 H15 119.3
C10 C15 H15 119.3
C10 C11 C12 119.5(4)
C10 C11 H11 120.2
C12 C11 H11 120.2
C14 C13 C12 120.4(3)
C14 C13 H13 119.8
C12 C13 H13 119.8
C13 C12 C11 120.6(3)
C13 C12 H12 119.7
C11 C12 H12 119.7

loop_
_geom_bond_atom_site_label_1
_geom_bond_atom_site_label_2
_geom_bond_distance
N1 C8 1.398(3)
N1 C1 1.400(2)
N1 C19 1.426(2)
O1 C4 1.380(2)
O1 C18 1.425(3)
C6 C1 1.404(3)
C6 C5 1.409(3)
C6 C7 1.424(3)
C1 C2 1.391(3)
O2 C16 1.193(3)
C16 O3 1.335(2)
C16 C9 1.522(3)
C5 C4 1.375(3)
C5 H5 0.93
C4 C3 1.404(3)
C3 C2 1.379(3)
C3 H3 0.93
C10 C11 1.379(4)
C10 C15 1.388(4)
C10 C9 1.531(3)
O3 C17 1.448(3)
N2 C19 1.331(3)
N2 C20 1.344(3)
C23 C19 1.378(3)
C23 C22 1.384(3)
C23 H23 0.93
C8 C7 1.360(3)
C8 C9 1.513(3)
C21 C20 1.371(3)
C21 C22 1.377(4)
C21 H21 0.93
C2 H2 0.93
C9 H9 0.98
C7 H7 0.93
C22 H22 0.93
C20 H20 0.93
C17 H17A 0.96
C17 H17B 0.96
C17 H17C 0.96
C18 H18A 0.96
C18 H18B 0.96
C18 H18C 0.96
C14 C13 1.363(6)
C14 C15 1.384(4)
C14 H14 0.93
C15 H15 0.93
C11 C12 1.404(5)
C11 H11 0.93
C13 C12 1.366(7)
C13 H13 0.93
C12 H12 0.93

loop_
_geom_torsion_atom_site_label_1
_geom_torsion_atom_site_label_2
_geom_torsion_atom_site_label_3
_geom_torsion_atom_site_label_4
_geom_torsion
C8 N1 C1 C2 179.0(2)
C19 N1 C1 C2 -8.4(3)
C8 N1 C1 C6 0.5(2)
C19 N1 C1 C6 173.17(18)
C5 C6 C1 C2 2.4(3)
C7 C6 C1 C2 -178.64(19)
C5 C6 C1 N1 -178.96(18)
C7 C6 C1 N1 0.0(2)
C1 C6 C5 C4 -0.3(3)
C7 C6 C5 C4 -178.9(2)
C6 C5 C4 O1 178.9(2)
C6 C5 C4 C3 -1.8(3)
C18 O1 C4 C5 0.7(3)
C18 O1 C4 C3 -178.6(2)
C5 C4 C3 C2 1.8(3)
O1 C4 C3 C2 -178.8(2)
O2 C16 O3 C17 3.6(3)
C9 C16 O3 C17 -179.3(2)
C1 N1 C8 C7 -0.9(2)
C19 N1 C8 C7 -173.40(19)
C1 N1 C8 C9 -179.83(19)
C19 N1 C8 C9 7.6(3)
C4 C3 C2 C1 0.3(3)
N1 C1 C2 C3 179.4(2)
C6 C1 C2 C3 -2.3(3)
C20 N2 C19 C23 -1.9(3)
C20 N2 C19 N1 175.8(2)
C22 C23 C19 N2 0.6(3)
C22 C23 C19 N1 -177.01(19)
C8 N1 C19 N2 -48.5(3)
C1 N1 C19 N2 140.1(2)
C8 N1 C19 C23 129.3(2)
C1 N1 C19 C23 -42.0(3)
C7 C8 C9 C16 133.8(2)
N1 C8 C9 C16 -47.5(3)
C7 C8 C9 C10 12.8(3)
N1 C8 C9 C10 -168.46(19)
O2 C16 C9 C8 -32.4(3)
O3 C16 C9 C8 150.43(18)
O2 C16 C9 C10 90.9(3)
O3 C16 C9 C10 -86.3(2)
C11 C10 C9 C8 -113.4(3)
C15 C10 C9 C8 67.5(2)
C11 C10 C9 C16 122.4(2)
C15 C10 C9 C16 -56.7(3)
N1 C8 C7 C6 0.9(2)
C9 C8 C7 C6 179.8(2)
C1 C6 C7 C8 -0.6(2)
C5 C6 C7 C8 178.2(2)
C20 C21 C22 C23 -1.4(4)
C19 C23 C22 C21 1.1(3)
C19 N2 C20 C21 1.6(4)
C22 C21 C20 N2 0.0(4)
C13 C14 C15 C10 -1.1(4)
C11 C10 C15 C14 0.7(3)
C9 C10 C15 C14 179.9(2)
C15 C10 C11 C12 -0.3(4)
C9 C10 C11 C12 -179.4(3)
C15 C14 C13 C12 0.9(6)
C14 C13 C12 C11 -0.5(7)
C10 C11 C12 C13 0.1(6)
